data_2219025
loop_
_publ_author_name
'Wang, Wei'

_publ_section_title Diaquabis[5-(2-pyridylmethyl)tetrazolato-\k^2^<i>N</i>^1^,<i>N</i>^5^]manganese(II)
_journal_coeditor_code HG2418
_journal_issue 8
_journal_name_full 'Acta Crystallographica Section E'
_journal_page_first m999
_journal_paper_doi 10.1107/S1600536808019272
_journal_volume 64
_journal_year 2008
_chemical_formula_iupac '[Mn (C7 H6 N5)2 (H2 O)2]'
_chemical_formula_moiety 'C14 H16 Mn N10 O2'
_chemical_formula_sum 'C14 H16 Mn N10 O2'
_chemical_formula_weight 411.31
_chemical_name_systematic
;
Diaquabis[5-(2-pyridylmethyl)tetrazolato-\k^2^N^1^,N^5^]manganese(II)
;
_space_group_IT_number 14
_symmetry_cell_setting monoclinic
_symmetry_space_group_name_Hall '-P 2yn'
_symmetry_space_group_name_H-M 'P 1 21/n 1'
_atom_sites_solution_hydrogens geom
_atom_sites_solution_primary direct
_atom_sites_solution_secondary difmap
_audit_creation_method SHELXL-97
_cell_angle_alpha 90.00
_cell_angle_beta 90.01(5)
_cell_angle_gamma 90.00
_cell_formula_units_Z 2
_cell_length_a 6.639(2)
_cell_length_b 13.788(5)
_cell_length_c 8.771(3)
_cell_measurement_reflns_used 2050
_cell_measurement_temperature 293(2)
_cell_measurement_theta_max 27.4690
_cell_measurement_theta_min 2.7527
_cell_volume 802.9(5)
_computing_cell_refinement 'CrystalClear (Rigaku, 2005)'
_computing_data_collection 'CrystalClear (Rigaku, 2005)'
_computing_data_reduction 'CrystalClear (Rigaku, 2005)'
_computing_molecular_graphics 'SHELXTL (Sheldrick, 2008)'
_computing_publication_material 'SHELXTL (Sheldrick, 2008)'
_computing_structure_refinement 'SHELXL97 (Sheldrick, 2008)'
_computing_structure_solution 'SHELXS97 (Sheldrick, 2008)'
_diffrn_ambient_temperature 293(2)
_diffrn_detector_area_resol_mean 13.6612
_diffrn_measured_fraction_theta_full 0.989
_diffrn_measured_fraction_theta_max 0.989
_diffrn_measurement_device_type 'Rigaku Mercury2)'
_diffrn_measurement_method CCD_Profile_fitting
_diffrn_radiation_monochromator graphite
_diffrn_radiation_source 'fine-focus sealed tube'
_diffrn_radiation_type MoK\a
_diffrn_radiation_wavelength 0.71073
_diffrn_reflns_av_R_equivalents 0.0569
_diffrn_reflns_av_sigmaI/netI 0.0413
_diffrn_reflns_limit_h_max 8
_diffrn_reflns_limit_h_min -8
_diffrn_reflns_limit_k_max 17
_diffrn_reflns_limit_k_min -17
_diffrn_reflns_limit_l_max 11
_diffrn_reflns_limit_l_min -11
_diffrn_reflns_number 8070
_diffrn_reflns_theta_full 27.54
_diffrn_reflns_theta_max 27.54
_diffrn_reflns_theta_min 2.95
_diffrn_standards_number 0
_exptl_absorpt_coefficient_mu 0.860
_exptl_absorpt_correction_T_max 1.000
_exptl_absorpt_correction_T_min 0.8016
_exptl_absorpt_correction_type multi-scan
_exptl_absorpt_process_details '(CrystalClear; Rigaku, 2005)'
_exptl_crystal_colour Colorless
_exptl_crystal_density_diffrn 1.701
_exptl_crystal_density_method 'not measured'
_exptl_crystal_description Prism
_exptl_crystal_F_000 422
_exptl_crystal_size_max 0.20
_exptl_crystal_size_mid 0.12
_exptl_crystal_size_min 0.12
_refine_diff_density_max 0.385
_refine_diff_density_min -0.731
_refine_ls_extinction_method none
_refine_ls_goodness_of_fit_ref 1.131
_refine_ls_hydrogen_treatment constr
_refine_ls_matrix_type full
_refine_ls_number_parameters 124
_refine_ls_number_reflns 1836
_refine_ls_number_restraints 0
_refine_ls_restrained_S_all 1.131
_refine_ls_R_factor_all 0.0684
_refine_ls_R_factor_gt 0.0581
_refine_ls_shift/su_max 0.000
_refine_ls_shift/su_mean 0.000
_refine_ls_structure_factor_coef Fsqd
_refine_ls_weighting_details 'calc w=1/[\s^2^(Fo^2^)+(0.0834P)^2^+0.8368P] where P=(Fo^2^+2Fc^2^)/3'
_refine_ls_weighting_scheme calc
_refine_ls_wR_factor_gt 0.1649
_refine_ls_wR_factor_ref 0.1725
_reflns_number_gt 1550
_reflns_number_total 1836
_reflns_threshold_expression I>2\s(I)
_cod_data_source_file hg2418.cif
_cod_data_source_block I
_cod_original_cell_volume 802.9(4)
_cod_original_sg_symbol_H-M 'P 21/n'
_cod_database_code 2219025
_cod_database_fobs_code 2219025

loop_
_symmetry_equiv_pos_as_xyz
'x, y, z'
'-x+1/2, y+1/2, -z+1/2'
'-x, -y, -z'
'x-1/2, -y-1/2, z-1/2'

loop_
_atom_site_type_symbol
_atom_site_label
_atom_site_fract_x
_atom_site_fract_y
_atom_site_fract_z
_atom_site_U_iso_or_equiv
_atom_site_adp_type
_atom_site_calc_flag
_atom_site_refinement_flags
_atom_site_occupancy
Mn Mn1 0.0000 1.0000 1.0000 0.0261(3) Uani d S 1
N N5 0.4367(4) 0.7962(2) 0.8387(3) 0.0354(7) Uani d . 1
O O1 0.2353(4) 1.10029(18) 0.9172(3) 0.0382(6) Uani d . 1
H H1B 0.3241 1.1164 0.9997 0.057 Uiso d R 1
H H1C 0.1730 1.1583 0.8792 0.057 Uiso d R 1
N N3 0.1879(4) 0.88112(19) 0.9162(3) 0.0299(6) Uani d . 1
C C7 0.1284(5) 0.8238(2) 0.8048(4) 0.0275(7) Uani d . 1
N N2 0.3843(4) 0.8625(2) 0.9339(3) 0.0346(7) Uani d . 1
N N4 0.2778(4) 0.7701(2) 0.7545(3) 0.0332(6) Uani d . 1
C C6 -0.0793(5) 0.8223(2) 0.7415(4) 0.0317(7) Uani d . 1
H H6A -0.1720 0.8028 0.8214 0.038 Uiso calc R 1
H H6B -0.0860 0.7738 0.6614 0.038 Uiso calc R 1
C C5 -0.1465(5) 0.9175(2) 0.6782(4) 0.0289(7) Uani d . 1
C C4 -0.2173(5) 0.9233(3) 0.5316(4) 0.0359(8) Uani d . 1
H H4A -0.2262 0.8677 0.4720 0.043 Uiso calc R 1
C C3 -0.2743(6) 1.0105(3) 0.4737(4) 0.0371(8) Uani d . 1
H H3A -0.3202 1.0155 0.3738 0.045 Uiso calc R 1
C C2 -0.2628(6) 1.0907(3) 0.5649(4) 0.0377(8) Uani d . 1
H H2A -0.3022 1.1513 0.5290 0.045 Uiso calc R 1
C C1 -0.1925(5) 1.0797(2) 0.7089(4) 0.0340(8) Uani d . 1
H H1A -0.1832 1.1345 0.7704 0.041 Uiso calc R 1
N N1 -0.1363(4) 0.99533(17) 0.7671(3) 0.0273(6) Uani d . 1

loop_
_atom_site_aniso_label
_atom_site_aniso_U_11
_atom_site_aniso_U_22
_atom_site_aniso_U_33
_atom_site_aniso_U_12
_atom_site_aniso_U_13
_atom_site_aniso_U_23
Mn1 0.0329(4) 0.0185(4) 0.0270(4) 0.0025(2) -0.0001(3) -0.0016(2)
N5 0.0353(15) 0.0297(15) 0.0413(16) 0.0058(12) -0.0018(12) -0.0047(12)
O1 0.0381(13) 0.0326(13) 0.0439(14) -0.0103(10) -0.0061(11) 0.0116(11)
N3 0.0341(15) 0.0230(13) 0.0326(14) 0.0049(11) -0.0004(11) -0.0030(11)
C7 0.0324(16) 0.0155(13) 0.0345(16) 0.0003(11) 0.0025(13) -0.0007(12)
N2 0.0328(15) 0.0265(14) 0.0446(16) 0.0041(11) -0.0027(12) -0.0019(12)
N4 0.0371(15) 0.0253(13) 0.0371(16) 0.0054(11) -0.0003(12) -0.0037(12)
C6 0.0339(17) 0.0217(15) 0.0395(17) -0.0018(12) -0.0022(14) -0.0058(13)
C5 0.0271(15) 0.0245(15) 0.0349(17) -0.0007(12) -0.0006(13) -0.0032(13)
C4 0.0334(17) 0.0372(19) 0.0373(18) 0.0010(14) -0.0045(14) -0.0081(15)
C3 0.0299(18) 0.051(2) 0.0303(17) -0.0013(14) -0.0013(14) 0.0029(15)
C2 0.0399(19) 0.0357(18) 0.0376(18) 0.0039(15) -0.0015(15) 0.0079(15)
C1 0.0417(19) 0.0246(16) 0.0357(17) 0.0038(13) 0.0001(14) 0.0003(13)
N1 0.0289(14) 0.0239(14) 0.0291(14) 0.0009(9) 0.0012(11) 0.0003(10)

loop_
_atom_type_symbol
_atom_type_description
_atom_type_scat_dispersion_real
_atom_type_scat_dispersion_imag
_atom_type_scat_source
C C 0.0033 0.0016 'International Tables Vol C Tables 4.2.6.8 and 6.1.1.4'
H H 0.0000 0.0000 'International Tables Vol C Tables 4.2.6.8 and 6.1.1.4'
N N 0.0061 0.0033 'International Tables Vol C Tables 4.2.6.8 and 6.1.1.4'
O O 0.0106 0.0060 'International Tables Vol C Tables 4.2.6.8 and 6.1.1.4'
Mn Mn 0.3368 0.7283 'International Tables Vol C Tables 4.2.6.8 and 6.1.1.4'

loop_
_geom_angle_atom_site_label_1
_geom_angle_atom_site_label_2
_geom_angle_atom_site_label_3
_geom_angle_site_symmetry_1
_geom_angle
N3 Mn1 O1 . 87.43(11)
N3 Mn1 O1 3_577 92.57(5)
N3 Mn1 N1 . 84.39(17)
N3 Mn1 N1 3_577 95.61(17)
O1 Mn1 N1 3_577 89.79(18)
O1 Mn1 N1 . 90.21(18)
N2 N5 N4 . 109.6(3)
Mn1 O1 H1B . 109.3
Mn1 O1 H1C . 109.3
H1B O1 H1C . 109.5
C7 N3 N2 . 105.3(3)
C7 N3 Mn1 . 121.9(3)
N2 N3 Mn1 . 131.4(2)
N3 C7 N4 . 111.1(3)
N3 C7 C6 . 124.3(3)
N4 C7 C6 . 124.5(3)
N5 N2 N3 . 109.0(3)
C7 N4 N5 . 105.0(3)
C7 C6 C5 . 113.8(3)
C7 C6 H6A . 108.8
C5 C6 H6A . 108.8
C7 C6 H6B . 108.8
C5 C6 H6B . 108.8
H6A C6 H6B . 107.7
N1 C5 C4 . 121.4(3)
N1 C5 C6 . 118.5(4)
C4 C5 C6 . 120.1(3)
C3 C4 C5 . 119.9(3)
C3 C4 H4A . 120.1
C5 C4 H4A . 120.1
C4 C3 C2 . 118.8(4)
C4 C3 H3A . 120.6
C2 C3 H3A . 120.6
C1 C2 C3 . 118.3(4)
C1 C2 H2A . 120.9
C3 C2 H2A . 120.9
N1 C1 C2 . 123.7(3)
N1 C1 H1A . 118.2
C2 C1 H1A . 118.2
C1 N1 C5 . 118.0(4)
C1 N1 Mn1 . 116.2(2)
C5 N1 Mn1 . 125.5(2)

loop_
_geom_bond_atom_site_label_1
_geom_bond_atom_site_label_2
_geom_bond_distance
Mn1 N3 2.187(5)
Mn1 O1 2.209(5)
Mn1 N1 2.235(3)
N5 N2 1.286(5)
N5 N4 1.337(5)
O1 H1B 0.9600
O1 H1C 0.9600
N3 C7 1.317(5)
N3 N2 1.338(6)
C7 N4 1.314(5)
C7 C6 1.487(6)
C6 C5 1.494(6)
C6 H6A 0.9700
C6 H6B 0.9700
C5 N1 1.328(5)
C5 C4 1.371(6)
C4 C3 1.359(6)
C4 H4A 0.9300
C3 C2 1.367(6)
C3 H3A 0.9300
C2 C1 1.355(6)
C2 H2A 0.9300
C1 N1 1.324(5)
C1 H1A 0.9300

loop_
_geom_hbond_atom_site_label_D
_geom_hbond_atom_site_label_H
_geom_hbond_atom_site_label_A
_geom_hbond_site_symmetry_A
_geom_hbond_distance_DH
_geom_hbond_distance_HA
_geom_hbond_distance_DA
_geom_hbond_angle_DHA
O1 H1B N2 3_677 0.96 2.04 2.889(8) 146.1
O1 H1B N5 3_677 0.96 2.45 3.371(8) 161.8
O1 H1C N4 2_556 0.96 1.96 2.786(8) 142.1
C6 H6A N5 1_455 0.97 2.60 3.343(5) 133.2

loop_
_geom_torsion_atom_site_label_1
_geom_torsion_atom_site_label_2
_geom_torsion_atom_site_label_3
_geom_torsion_atom_site_label_4
_geom_torsion_site_symmetry_1
_geom_torsion
O1 Mn1 N3 C7 3_577 64.4(3)
O1 Mn1 N3 C7 . -115.6(3)
N1 Mn1 N3 C7 . -25.2(3)
O1 Mn1 N3 N2 3_577 -131.9(3)
O1 Mn1 N3 N2 . 48.1(3)
N1 Mn1 N3 N2 . 138.5(3)
N1 Mn1 N3 N2 3_577 -41.5(3)
N2 N3 C7 N4 . 0.8(4)
Mn1 N3 C7 N4 . 168.2(2)
N2 N3 C7 C6 . -177.6(3)
Mn1 N3 C7 C6 . -10.2(4)
N4 N5 N2 N3 . 0.7(4)
C7 N3 N2 N5 . -0.9(4)
Mn1 N3 N2 N5 . -166.6(2)
N3 C7 N4 N5 . -0.3(4)
C6 C7 N4 N5 . 178.0(3)
N2 N5 N4 C7 . -0.3(4)
N3 C7 C6 C5 . 59.0(5)
N4 C7 C6 C5 . -119.2(4)
C7 C6 C5 N1 . -54.2(4)
C7 C6 C5 C4 . 125.9(3)
N1 C5 C4 C3 . 1.5(5)
C6 C5 C4 C3 . -178.6(3)
C5 C4 C3 C2 . -1.1(6)
C4 C3 C2 C1 . 0.8(6)
C3 C2 C1 N1 . -0.8(6)
C2 C1 N1 C5 . 1.1(5)
C2 C1 N1 Mn1 . 174.6(3)
C4 C5 N1 C1 . -1.5(5)
C6 C5 N1 C1 . 178.7(3)
C4 C5 N1 Mn1 . -174.3(2)
C6 C5 N1 Mn1 . 5.9(4)
N3 Mn1 N1 C1 . -145.1(3)
N3 Mn1 N1 C1 3_577 34.9(3)
O1 Mn1 N1 C1 3_577 122.3(3)
O1 Mn1 N1 C1 . -57.7(3)
N3 Mn1 N1 C5 . 27.8(3)
N3 Mn1 N1 C5 3_577 -152.2(3)
O1 Mn1 N1 C5 3_577 -64.8(3)
O1 Mn1 N1 C5 . 115.2(3)
